data_7213356
loop_
_publ_author_name
'Iorga, Bogdan'
'Ricard, Louis'
'Savignac, Philippe'

_publ_section_title
;
 Carbanionic displacement reactions at phosphorus. Part III.
 Cyanomethylphosphonate vs. cyanomethylenediphosphonate. Synthesis and
 solid-state structures
;
_journal_issue 19
_journal_name_full 'Journal of the Chemical Society, Perkin Transactions 1'
_journal_page_first 3311
_journal_paper_doi 10.1039/b003371p
_journal_year 2000
_chemical_formula_sum 'C12 H21 N O6 P2'
_chemical_formula_weight 337.24
_chemical_name_systematic
; 
 ? 
;
_space_group_IT_number 14
_symmetry_cell_setting monoclinic
_symmetry_space_group_name_Hall '-P 2yn'
_symmetry_space_group_name_H-M 'P 1 21/n 1'
_atom_sites_solution_hydrogens geom
_atom_sites_solution_primary direct
_atom_sites_solution_secondary difmap
_audit_creation_method SHELXL-97
_cell_angle_alpha 90.000(3)
_cell_angle_beta 100.048(2)
_cell_angle_gamma 90.000(2)
_cell_formula_units_Z 8
_cell_length_a 10.5080(5)
_cell_length_b 16.3980(7)
_cell_length_c 19.3330(8)
_cell_measurement_reflns_used 427
_cell_measurement_temperature 293(1)
_cell_measurement_theta_max 20.0
_cell_measurement_theta_min 3.0
_cell_volume 3280.2(3)
_computing_structure_refinement 'SHELXL-97 (Sheldrick, 1997)'
_computing_structure_solution 'SHELXS-97 (Sheldrick, 1990)'
_diffrn_ambient_temperature 293(1)
_diffrn_measured_fraction_theta_full 0.998
_diffrn_measured_fraction_theta_max 0.998
_diffrn_measurement_device_type KappaCCD
_diffrn_radiation_monochromator graphite
_diffrn_radiation_source 'fine-focus sealed tube'
_diffrn_radiation_type MoK\a
_diffrn_radiation_wavelength 0.71070
_diffrn_reflns_av_R_equivalents 0.0000
_diffrn_reflns_av_sigmaI/netI 0.0850
_diffrn_reflns_limit_h_max 13
_diffrn_reflns_limit_h_min 0
_diffrn_reflns_limit_k_max 20
_diffrn_reflns_limit_k_min 0
_diffrn_reflns_limit_l_max 23
_diffrn_reflns_limit_l_min -24
_diffrn_reflns_number 6688
_diffrn_reflns_theta_full 26.35
_diffrn_reflns_theta_max 26.35
_diffrn_reflns_theta_min 1.64
_exptl_absorpt_coefficient_mu 0.289
_exptl_crystal_colour plate
_exptl_crystal_density_diffrn 1.366
_exptl_crystal_density_method 'not measured'
_exptl_crystal_description colorless
_exptl_crystal_F_000 1424
_exptl_crystal_size_max 0.16
_exptl_crystal_size_mid 0.16
_exptl_crystal_size_min 0.12
_refine_diff_density_max 0.193
_refine_diff_density_min -0.339
_refine_diff_density_rms 0.046
_refine_ls_extinction_method none
_refine_ls_goodness_of_fit_ref 1.022
_refine_ls_hydrogen_treatment mixed
_refine_ls_matrix_type full
_refine_ls_number_parameters 387
_refine_ls_number_reflns 6688
_refine_ls_number_restraints 0
_refine_ls_restrained_S_all 1.022
_refine_ls_R_factor_all 0.1316
_refine_ls_R_factor_gt 0.0537
_refine_ls_shift/su_max 0.001
_refine_ls_shift/su_mean 0.000
_refine_ls_structure_factor_coef Fsqd
_refine_ls_weighting_details 'calc w=1/[\s^2^(Fo^2^)+(0.0501P)^2^+0.7825P] where P=(Fo^2^+2Fc^2^)/3'
_refine_ls_weighting_scheme calc
_refine_ls_wR_factor_gt 0.1065
_refine_ls_wR_factor_ref 0.1398
_reflns_number_gt 3638
_reflns_number_total 6688
_reflns_threshold_expression >2sigma(I)
_cod_data_source_file b003371psup1.cif
_cod_data_source_block pocnh
_cod_depositor_comments
;
The following automatic conversions were performed:

'_symmetry_cell_setting' value 'Monoclinic' changed to 'monoclinic'
according to /home/saulius/struct/CIF-dictionaries/cif_core.dic
dictionary named 'cif_core.dic' version 2.4.2 from 2011-04-26.

Automatic conversion script
Id: cif_fix_values 1891 2012-01-12 08:04:46Z andrius 
;
_cod_original_cell_volume 3280.2(2)
_cod_original_sg_symbol_H-M 'P 21/n        '
_cod_database_code 7213356

loop_
_symmetry_equiv_pos_as_xyz
'x, y, z'
'-x+1/2, y+1/2, -z+1/2'
'-x, -y, -z'
'x-1/2, -y-1/2, z-1/2'

loop_
_atom_site_label
_atom_site_type_symbol
_atom_site_fract_x
_atom_site_fract_y
_atom_site_fract_z
_atom_site_U_iso_or_equiv
_atom_site_adp_type
_atom_site_occupancy
_atom_site_symmetry_multiplicity
_atom_site_calc_flag
_atom_site_refinement_flags
P1 P -0.22702(8) 0.30530(6) 0.15416(4) 0.0542(3) Uani 1 1 d .
P2 P -0.14260(10) 0.16903(6) 0.26020(4) 0.0604(3) Uani 1 1 d .
P3 P 0.25140(8) 0.23606(6) 0.11188(5) 0.0563(3) Uani 1 1 d .
P4 P 0.31404(8) 0.33925(5) 0.24327(4) 0.0522(2) Uani 1 1 d .
O1 O -0.3599(2) 0.27996(18) 0.15345(15) 0.0900(9) Uani 1 1 d .
O2 O -0.2006(2) 0.33359(14) 0.08137(10) 0.0631(6) Uani 1 1 d .
O3 O -0.1837(2) 0.37500(14) 0.20744(11) 0.0655(7) Uani 1 1 d .
O4 O -0.2633(3) 0.1238(2) 0.24776(13) 0.1097(12) Uani 1 1 d .
O5 O -0.1387(2) 0.23593(15) 0.31671(11) 0.0639(6) Uani 1 1 d .
O6 O -0.0213(3) 0.11417(13) 0.28358(11) 0.0698(7) Uani 1 1 d .
O7 O 0.1184(2) 0.26033(16) 0.08824(14) 0.0831(8) Uani 1 1 d .
O8 O 0.3202(2) 0.20737(13) 0.05071(11) 0.0610(6) Uani 1 1 d .
O9 O 0.2687(2) 0.16656(13) 0.16792(12) 0.0613(6) Uani 1 1 d .
O10 O 0.1759(2) 0.33282(16) 0.24436(12) 0.0714(7) Uani 1 1 d .
O11 O 0.39761(19) 0.27598(12) 0.29154(10) 0.0519(5) Uani 1 1 d .
O12 O 0.3693(2) 0.42521(13) 0.26529(11) 0.0641(6) Uani 1 1 d .
N1 N -0.1426(4) 0.1133(2) 0.08055(18) 0.1003(13) Uani 1 1 d .
N2 N 0.3022(4) 0.4521(2) 0.08112(19) 0.1113(14) Uani 1 1 d .
C1 C -0.1094(4) 0.3972(2) 0.07351(19) 0.0731(11) Uani 1 1 d .
H1A H -0.1235 0.4151 0.0250 0.088 Uiso 1 1 calc R
H1B H -0.0224 0.3755 0.0848 0.088 Uiso 1 1 calc R
C2 C -0.1221(4) 0.4689(2) 0.12028(18) 0.0702(11) Uani 1 1 d .
C3 C -0.0986(4) 0.4414(2) 0.19549(18) 0.0651(10) Uani 1 1 d .
H3A H -0.0096 0.4237 0.2085 0.078 Uiso 1 1 calc R
H3B H -0.1117 0.4870 0.2254 0.078 Uiso 1 1 calc R
C4 C -0.1147(3) 0.22154(18) 0.18015(14) 0.0465(8) Uani 1 1 d .
H4 H -0.0264 0.2430 0.1881 0.056 Uiso 1 1 calc R
C5 C -0.1277(4) 0.1609(2) 0.12335(18) 0.0615(9) Uani 1 1 d .
C6 C -0.0162(4) 0.2667(2) 0.35433(17) 0.0626(9) Uani 1 1 d .
H6A H -0.0325 0.3015 0.3924 0.075 Uiso 1 1 calc R
H6B H 0.0243 0.2997 0.3227 0.075 Uiso 1 1 calc R
C7 C 0.0760(3) 0.1990(2) 0.38425(16) 0.0539(8) Uani 1 1 d .
C8 C 0.0984(4) 0.1468(2) 0.32346(18) 0.0677(10) Uani 1 1 d .
H8A H 0.1417 0.1790 0.2924 0.081 Uiso 1 1 calc R
H8B H 0.1550 0.1019 0.3411 0.081 Uiso 1 1 calc R
C9 C -0.0175(7) 0.5315(3) 0.1124(3) 0.154(3) Uani 1 1 d .
H9A H 0.0661 0.5066 0.1243 0.231 Uiso 1 1 calc R
H9B H -0.0231 0.5768 0.1433 0.231 Uiso 1 1 calc R
H9C H -0.0299 0.5505 0.0648 0.231 Uiso 1 1 calc R
C10 C -0.2555(5) 0.5069(3) 0.1015(2) 0.124(2) Uani 1 1 d .
H10A H -0.2710 0.5222 0.0528 0.185 Uiso 1 1 calc R
H10B H -0.2603 0.5543 0.1300 0.185 Uiso 1 1 calc R
H10C H -0.3196 0.4681 0.1098 0.185 Uiso 1 1 calc R
C11 C 0.2025(4) 0.2389(3) 0.41790(19) 0.0955(15) Uani 1 1 d .
H11A H 0.2662 0.1975 0.4323 0.143 Uiso 1 1 calc R
H11B H 0.1891 0.2699 0.4581 0.143 Uiso 1 1 calc R
H11C H 0.2319 0.2745 0.3845 0.143 Uiso 1 1 calc R
C12 C 0.0199(4) 0.1500(2) 0.43910(18) 0.0722(11) Uani 1 1 d .
H12A H -0.0632 0.1289 0.4184 0.108 Uiso 1 1 calc R
H12B H 0.0109 0.1848 0.4779 0.108 Uiso 1 1 calc R
H12C H 0.0769 0.1056 0.4555 0.108 Uiso 1 1 calc R
C13 C 0.4264(3) 0.1490(2) 0.06128(17) 0.0576(9) Uani 1 1 d .
H13A H 0.5048 0.1765 0.0833 0.069 Uiso 1 1 calc R
H13B H 0.4400 0.1288 0.0160 0.069 Uiso 1 1 calc R
C14 C 0.4011(3) 0.07796(19) 0.10646(16) 0.0527(8) Uani 1 1 d .
C15 C 0.3799(4) 0.1114(2) 0.17668(17) 0.0634(10) Uani 1 1 d .
H15A H 0.3656 0.0666 0.2072 0.076 Uiso 1 1 calc R
H15B H 0.4567 0.1405 0.1988 0.076 Uiso 1 1 calc R
C16 C 0.3493(3) 0.32047(19) 0.15506(16) 0.0505(8) Uani 1 1 d .
H16 H 0.4409 0.3062 0.1591 0.061 Uiso 1 1 calc R
C17 C 0.3244(4) 0.3939(2) 0.11265(19) 0.0685(10) Uani 1 1 d .
C18 C 0.5342(3) 0.29132(19) 0.32078(17) 0.0547(8) Uani 1 1 d .
H18A H 0.5856 0.2845 0.2841 0.066 Uiso 1 1 calc R
H18B H 0.5635 0.2516 0.3572 0.066 Uiso 1 1 calc R
C19 C 0.5552(3) 0.37605(18) 0.35117(15) 0.0465(8) Uani 1 1 d .
C20 C 0.5058(4) 0.4370(2) 0.29434(19) 0.0670(10) Uani 1 1 d .
H20A H 0.5182 0.4917 0.3135 0.080 Uiso 1 1 calc R
H20B H 0.5559 0.4322 0.2569 0.080 Uiso 1 1 calc R
C21 C 0.2849(4) 0.0280(2) 0.0717(2) 0.0795(12) Uani 1 1 d .
H21A H 0.2095 0.0620 0.0636 0.119 Uiso 1 1 calc R
H21B H 0.2713 -0.0165 0.1018 0.119 Uiso 1 1 calc R
H21C H 0.3010 0.0069 0.0276 0.119 Uiso 1 1 calc R
C22 C 0.5220(4) 0.0243(2) 0.1188(2) 0.0808(12) Uani 1 1 d .
H22A H 0.5402 0.0057 0.0745 0.121 Uiso 1 1 calc R
H22B H 0.5078 -0.0217 0.1471 0.121 Uiso 1 1 calc R
H22C H 0.5940 0.0554 0.1425 0.121 Uiso 1 1 calc R
C23 C 0.7000(3) 0.3900(2) 0.37364(19) 0.0682(10) Uani 1 1 d .
H23A H 0.7420 0.3848 0.3336 0.102 Uiso 1 1 calc R
H23B H 0.7345 0.3503 0.4084 0.102 Uiso 1 1 calc R
H23C H 0.7146 0.4438 0.3931 0.102 Uiso 1 1 calc R
C24 C 0.4885(3) 0.3863(2) 0.41499(17) 0.0643(10) Uani 1 1 d .
H24A H 0.5044 0.4402 0.4339 0.096 Uiso 1 1 calc R
H24B H 0.5221 0.3468 0.4501 0.096 Uiso 1 1 calc R
H24C H 0.3971 0.3782 0.4010 0.096 Uiso 1 1 calc R

loop_
_atom_site_aniso_label
_atom_site_aniso_U_11
_atom_site_aniso_U_22
_atom_site_aniso_U_33
_atom_site_aniso_U_23
_atom_site_aniso_U_13
_atom_site_aniso_U_12
P1 0.0412(5) 0.0739(6) 0.0469(5) -0.0053(4) 0.0057(4) -0.0002(4)
P2 0.0622(6) 0.0752(6) 0.0415(5) 0.0030(5) 0.0023(4) -0.0197(5)
P3 0.0440(5) 0.0643(6) 0.0581(5) 0.0009(5) 0.0018(4) -0.0014(4)
P4 0.0444(5) 0.0624(6) 0.0486(5) 0.0067(4) 0.0044(4) 0.0050(4)
O1 0.0367(15) 0.119(2) 0.115(2) -0.0013(18) 0.0123(14) -0.0026(14)
O2 0.0768(17) 0.0735(16) 0.0361(12) -0.0017(11) 0.0017(11) 0.0061(13)
O3 0.0890(19) 0.0667(15) 0.0434(12) -0.0083(11) 0.0187(12) 0.0008(14)
O4 0.100(2) 0.160(3) 0.0617(16) 0.0258(17) -0.0061(15) -0.079(2)
O5 0.0569(15) 0.0899(17) 0.0433(12) -0.0049(12) 0.0048(11) 0.0091(13)
O6 0.098(2) 0.0519(13) 0.0540(14) -0.0060(11) -0.0014(13) 0.0040(13)
O7 0.0413(15) 0.0893(18) 0.110(2) -0.0114(16) -0.0118(14) 0.0020(13)
O8 0.0682(16) 0.0677(15) 0.0454(12) 0.0076(11) 0.0050(11) 0.0054(12)
O9 0.0611(15) 0.0642(14) 0.0632(14) 0.0047(12) 0.0239(12) -0.0039(12)
O10 0.0406(14) 0.107(2) 0.0672(15) 0.0120(14) 0.0124(11) 0.0112(13)
O11 0.0451(13) 0.0546(13) 0.0527(12) 0.0079(10) -0.0003(10) -0.0002(10)
O12 0.0698(17) 0.0546(14) 0.0615(14) 0.0017(12) -0.0063(12) 0.0128(12)
N1 0.164(4) 0.073(2) 0.066(2) -0.018(2) 0.025(2) -0.019(2)
N2 0.166(4) 0.087(3) 0.073(2) 0.023(2) 0.000(2) -0.021(3)
C1 0.104(3) 0.060(2) 0.066(2) 0.0075(19) 0.044(2) 0.017(2)
C2 0.101(3) 0.057(2) 0.056(2) 0.0040(18) 0.024(2) 0.018(2)
C3 0.074(3) 0.056(2) 0.060(2) -0.0029(18) -0.0043(19) 0.0080(19)
C4 0.0406(18) 0.0570(19) 0.0412(16) -0.0046(15) 0.0048(13) -0.0105(15)
C5 0.079(3) 0.059(2) 0.048(2) 0.0015(19) 0.0125(18) -0.0111(19)
C6 0.081(3) 0.057(2) 0.0498(19) -0.0098(17) 0.0117(18) -0.0042(19)
C7 0.051(2) 0.066(2) 0.0425(17) 0.0076(17) 0.0015(15) -0.0118(17)
C8 0.071(3) 0.073(2) 0.057(2) 0.0070(19) 0.0030(19) 0.013(2)
C9 0.246(8) 0.079(3) 0.159(5) -0.009(3) 0.096(5) -0.053(4)
C10 0.186(5) 0.125(4) 0.052(2) 0.000(3) -0.003(3) 0.108(4)
C11 0.079(3) 0.141(4) 0.059(2) 0.021(3) -0.009(2) -0.043(3)
C12 0.079(3) 0.083(3) 0.052(2) 0.011(2) 0.0036(19) -0.020(2)
C13 0.051(2) 0.070(2) 0.0518(19) -0.0036(18) 0.0102(16) -0.0019(17)
C14 0.054(2) 0.0539(19) 0.0470(18) -0.0011(16) -0.0012(15) -0.0049(16)
C15 0.073(3) 0.062(2) 0.053(2) 0.0076(17) 0.0061(18) 0.0034(19)
C16 0.0383(18) 0.061(2) 0.0519(18) 0.0063(16) 0.0060(14) 0.0007(15)
C17 0.082(3) 0.070(3) 0.052(2) 0.008(2) 0.0065(19) -0.012(2)
C18 0.045(2) 0.061(2) 0.0549(19) -0.0003(17) 0.0011(15) 0.0037(16)
C19 0.0433(19) 0.0495(18) 0.0467(17) -0.0016(15) 0.0081(14) 0.0008(14)
C20 0.072(3) 0.061(2) 0.065(2) 0.0046(19) 0.0039(19) -0.0095(19)
C21 0.080(3) 0.071(3) 0.081(3) -0.006(2) -0.004(2) -0.023(2)
C22 0.085(3) 0.078(3) 0.071(2) -0.008(2) -0.008(2) 0.022(2)
C23 0.050(2) 0.084(3) 0.071(2) -0.018(2) 0.0099(18) -0.0091(19)
C24 0.060(2) 0.078(2) 0.056(2) -0.0084(19) 0.0144(18) 0.0055(19)

loop_
_atom_type_symbol
_atom_type_description
_atom_type_scat_dispersion_real
_atom_type_scat_dispersion_imag
_atom_type_scat_source
P P 0.1023 0.0942 'International Tables Vol C Tables 4.2.6.8 and 6.1.1.4'
N N 0.0061 0.0033 'International Tables Vol C Tables 4.2.6.8 and 6.1.1.4'
O O 0.0106 0.0060 'International Tables Vol C Tables 4.2.6.8 and 6.1.1.4'
C C 0.0033 0.0016 'International Tables Vol C Tables 4.2.6.8 and 6.1.1.4'
H H 0.0000 0.0000 'International Tables Vol C Tables 4.2.6.8 and 6.1.1.4'

loop_
_geom_angle_atom_site_label_1
_geom_angle_atom_site_label_2
_geom_angle_atom_site_label_3
_geom_angle
O1 P1 O2 113.58(15)
O1 P1 O3 112.73(16)
O2 P1 O3 107.67(13)
O1 P1 C4 111.17(16)
O2 P1 C4 105.41(13)
O3 P1 C4 105.72(13)
O4 P2 O5 113.24(18)
O4 P2 O6 113.54(18)
O5 P2 O6 106.56(12)
O4 P2 C4 111.24(14)
O5 P2 C4 105.93(13)
O6 P2 C4 105.75(14)
O7 P3 O9 114.14(15)
O7 P3 O8 113.09(15)
O9 P3 O8 106.99(13)
O7 P3 C16 111.69(15)
O9 P3 C16 104.28(13)
O8 P3 C16 105.95(14)
O10 P4 O12 112.73(15)
O10 P4 O11 113.63(13)
O12 P4 O11 107.14(12)
O10 P4 C16 111.37(14)
O12 P4 C16 106.29(14)
O11 P4 C16 105.12(13)
C1 O2 P1 122.6(2)
C3 O3 P1 124.3(2)
C6 O5 P2 120.8(2)
C8 O6 P2 121.9(2)
C13 O8 P3 122.39(19)
C15 O9 P3 121.7(2)
C18 O11 P4 121.76(19)
C20 O12 P4 121.4(2)
O2 C1 C2 111.9(3)
O2 C1 H1A 109.2
C2 C1 H1A 109.2
O2 C1 H1B 109.2
C2 C1 H1B 109.2
H1A C1 H1B 107.9
C3 C2 C1 109.3(3)
C3 C2 C10 110.1(3)
C1 C2 C10 110.6(3)
C3 C2 C9 107.4(4)
C1 C2 C9 109.0(4)
C10 C2 C9 110.5(4)
O3 C3 C2 112.2(3)
O3 C3 H3A 109.2
C2 C3 H3A 109.2
O3 C3 H3B 109.2
C2 C3 H3B 109.2
H3A C3 H3B 107.9
C5 C4 P1 109.4(2)
C5 C4 P2 107.7(2)
P1 C4 P2 113.23(16)
C5 C4 H4 108.8
P1 C4 H4 108.8
P2 C4 H4 108.8
N1 C5 C4 177.0(4)
O5 C6 C7 112.8(3)
O5 C6 H6A 109.0
C7 C6 H6A 109.0
O5 C6 H6B 109.0
C7 C6 H6B 109.0
H6A C6 H6B 107.8
C8 C7 C6 107.2(3)
C8 C7 C11 109.5(3)
C6 C7 C11 107.5(3)
C8 C7 C12 112.0(3)
C6 C7 C12 110.5(3)
C11 C7 C12 110.1(3)
O6 C8 C7 112.5(3)
O6 C8 H8A 109.1
C7 C8 H8A 109.1
O6 C8 H8B 109.1
C7 C8 H8B 109.1
H8A C8 H8B 107.8
C2 C9 H9A 109.5
C2 C9 H9B 109.5
H9A C9 H9B 109.5
C2 C9 H9C 109.5
H9A C9 H9C 109.5
H9B C9 H9C 109.5
C2 C10 H10A 109.5
C2 C10 H10B 109.5
H10A C10 H10B 109.5
C2 C10 H10C 109.5
H10A C10 H10C 109.5
H10B C10 H10C 109.5
C7 C11 H11A 109.5
C7 C11 H11B 109.5
H11A C11 H11B 109.5
C7 C11 H11C 109.5
H11A C11 H11C 109.5
H11B C11 H11C 109.5
C7 C12 H12A 109.5
C7 C12 H12B 109.5
H12A C12 H12B 109.5
C7 C12 H12C 109.5
H12A C12 H12C 109.5
H12B C12 H12C 109.5
O8 C13 C14 112.4(3)
O8 C13 H13A 109.1
C14 C13 H13A 109.1
O8 C13 H13B 109.1
C14 C13 H13B 109.1
H13A C13 H13B 107.9
C13 C14 C15 107.9(3)
C13 C14 C21 111.6(3)
C15 C14 C21 111.0(3)
C13 C14 C22 108.0(3)
C15 C14 C22 108.4(3)
C21 C14 C22 109.8(3)
O9 C15 C14 111.0(3)
O9 C15 H15A 109.4
C14 C15 H15A 109.4
O9 C15 H15B 109.4
C14 C15 H15B 109.4
H15A C15 H15B 108.0
C17 C16 P4 109.9(2)
C17 C16 P3 109.6(2)
P4 C16 P3 111.18(16)
C17 C16 H16 108.7
P4 C16 H16 108.7
P3 C16 H16 108.7
N2 C17 C16 177.6(5)
O11 C18 C19 111.9(2)
O11 C18 H18A 109.2
C19 C18 H18A 109.2
O11 C18 H18B 109.2
C19 C18 H18B 109.2
H18A C18 H18B 107.9
C20 C19 C18 108.5(3)
C20 C19 C23 107.9(3)
C18 C19 C23 108.6(3)
C20 C19 C24 111.5(3)
C18 C19 C24 111.0(3)
C23 C19 C24 109.2(3)
O12 C20 C19 112.5(3)
O12 C20 H20A 109.1
C19 C20 H20A 109.1
O12 C20 H20B 109.1
C19 C20 H20B 109.1
H20A C20 H20B 107.8
C14 C21 H21A 109.5
C14 C21 H21B 109.5
H21A C21 H21B 109.5
C14 C21 H21C 109.5
H21A C21 H21C 109.5
H21B C21 H21C 109.5
C14 C22 H22A 109.5
C14 C22 H22B 109.5
H22A C22 H22B 109.5
C14 C22 H22C 109.5
H22A C22 H22C 109.5
H22B C22 H22C 109.5
C19 C23 H23A 109.5
C19 C23 H23B 109.5
H23A C23 H23B 109.5
C19 C23 H23C 109.5
H23A C23 H23C 109.5
H23B C23 H23C 109.5
C19 C24 H24A 109.5
C19 C24 H24B 109.5
H24A C24 H24B 109.5
C19 C24 H24C 109.5
H24A C24 H24C 109.5
H24B C24 H24C 109.5

loop_
_geom_bond_atom_site_label_1
_geom_bond_atom_site_label_2
_geom_bond_distance
P1 O1 1.454(3)
P1 O2 1.552(2)
P1 O3 1.553(2)
P1 C4 1.823(3)
P2 O4 1.452(3)
P2 O5 1.544(2)
P2 O6 1.562(3)
P2 C4 1.839(3)
P3 O7 1.449(2)
P3 O9 1.561(2)
P3 O8 1.562(2)
P3 C16 1.836(3)
P4 O10 1.459(2)
P4 O12 1.555(2)
P4 O11 1.560(2)
P4 C16 1.833(3)
O2 C1 1.442(4)
O3 C3 1.452(4)
O5 C6 1.454(4)
O6 C8 1.457(4)
O8 C13 1.457(4)
O9 C15 1.464(4)
O11 C18 1.470(3)
O12 C20 1.459(4)
N1 C5 1.129(4)
N2 C17 1.134(4)
C1 C2 1.504(5)
C1 H1A 0.9700
C1 H1B 0.9700
C2 C3 1.501(5)
C2 C10 1.519(5)
C2 C9 1.531(6)
C3 H3A 0.9700
C3 H3B 0.9700
C4 C5 1.470(5)
C4 H4 0.9800
C6 C7 1.520(5)
C6 H6A 0.9700
C6 H6B 0.9700
C7 C8 1.506(5)
C7 C11 1.522(4)
C7 C12 1.528(4)
C8 H8A 0.9700
C8 H8B 0.9700
C9 H9A 0.9600
C9 H9B 0.9600
C9 H9C 0.9600
C10 H10A 0.9600
C10 H10B 0.9600
C10 H10C 0.9600
C11 H11A 0.9600
C11 H11B 0.9600
C11 H11C 0.9600
C12 H12A 0.9600
C12 H12B 0.9600
C12 H12C 0.9600
C13 C14 1.507(4)
C13 H13A 0.9700
C13 H13B 0.9700
C14 C15 1.516(4)
C14 C21 1.526(4)
C14 C22 1.530(5)
C15 H15A 0.9700
C15 H15B 0.9700
C16 C17 1.454(5)
C16 H16 0.9800
C18 C19 1.510(4)
C18 H18A 0.9700
C18 H18B 0.9700
C19 C20 1.509(4)
C19 C23 1.525(4)
C19 C24 1.530(4)
C20 H20A 0.9700
C20 H20B 0.9700
C21 H21A 0.9600
C21 H21B 0.9600
C21 H21C 0.9600
C22 H22A 0.9600
C22 H22B 0.9600
C22 H22C 0.9600
C23 H23A 0.9600
C23 H23B 0.9600
C23 H23C 0.9600
C24 H24A 0.9600
C24 H24B 0.9600
C24 H24C 0.9600
